data_2240583
loop_
_publ_author_name
'Knauer, Lena'
'Golz, Christopher'
'Kroesen, Ulrike'
'Koller, Stephan G.'
'Strohmann, Carsten'

_publ_section_title
;
 Crystal structure of dibenzyldimethylsilane
;
_journal_coeditor_code FK2087
_journal_issue 6
_journal_name_full 'Acta Crystallographica Section E'
_journal_page_first o391
_journal_page_last o392
_journal_paper_doi 10.1107/S2056989015008713
_journal_volume 71
_journal_year 2015
_chemical_formula_iupac 'C16 H20 Si'
_chemical_formula_moiety 'C16 H20 Si'
_chemical_formula_sum 'C16 H20 Si'
_chemical_formula_weight 240.41
_chemical_name_systematic
;
Dibenzyldimethylsilane
;
_space_group_crystal_system monoclinic
_space_group_IT_number 14
_space_group_name_Hall '-P 2yn'
_space_group_name_H-M_alt 'P 1 21/n 1'
_symmetry_space_group_name_Hall '-P 2yn'
_symmetry_space_group_name_H-M 'P 1 21/n 1'
_atom_sites_solution_hydrogens geom
_audit_creation_method
;
Olex2 1.2
(compiled 2014.11.20 svn.r3092 for OlexSys, GUI svn.r4949)
;
_cell_angle_alpha 90
_cell_angle_beta 98.069(3)
_cell_angle_gamma 90
_cell_formula_units_Z 4
_cell_length_a 6.1045(2)
_cell_length_b 19.8512(6)
_cell_length_c 11.8396(3)
_cell_measurement_reflns_used 10295
_cell_measurement_temperature 173(2)
_cell_measurement_theta_max 29.1738
_cell_measurement_theta_min 2.6835
_cell_volume 1420.54(7)
_computing_cell_refinement
;
CrysAlis PRO (Oxford Diffraction, 2010)
;
_computing_data_collection
;
CrysAlis PRO (Oxford Diffraction, 2010)
;
_computing_data_reduction
;
CrysAlis PRO (Oxford Diffraction, 2010)
;
_computing_molecular_graphics
;
OLEX2 (Dolomanov <i>et al.</i>,  2009)
;
_computing_publication_material
;
OLEX2 (Dolomanov <i>et al.</i>,  2009)
;
_computing_structure_refinement
;
SHELXL2014 (Sheldrick, 2015)
;
_computing_structure_solution
;
SHELXS97 (Sheldrick, 2008)
;
_diffrn_ambient_temperature 173.15
_diffrn_detector_area_resol_mean 16.0560
_diffrn_measured_fraction_theta_full 0.999
_diffrn_measured_fraction_theta_max 0.999
_diffrn_measurement_device_type 'Oxford Diffraction Xcalibur, Sapphire3'
_diffrn_measurement_method '\w scans'
_diffrn_radiation_monochromator graphite
_diffrn_radiation_type MoK\a
_diffrn_radiation_wavelength 0.71073
_diffrn_reflns_av_R_equivalents 0.0354
_diffrn_reflns_limit_h_max 7
_diffrn_reflns_limit_h_min -7
_diffrn_reflns_limit_k_max 24
_diffrn_reflns_limit_k_min -24
_diffrn_reflns_limit_l_max 14
_diffrn_reflns_limit_l_min -14
_diffrn_reflns_number 21539
_diffrn_reflns_theta_full 25.242
_diffrn_reflns_theta_max 25.997
_diffrn_reflns_theta_min 2.689
_exptl_absorpt_coefficient_mu 0.143
_exptl_absorpt_correction_T_max 1.00000
_exptl_absorpt_correction_T_min 0.93973
_exptl_absorpt_correction_type multi-scan
_exptl_absorpt_process_details
;
(CrysAlis PRO; Oxford Diffraction, 2010)
;
_exptl_crystal_colour colourless
_exptl_crystal_density_diffrn 1.124
_exptl_crystal_description block
_exptl_crystal_F_000 520
_exptl_crystal_size_max 0.2
_exptl_crystal_size_mid 0.1
_exptl_crystal_size_min 0.1
_refine_diff_density_max 0.292
_refine_diff_density_min -0.239
_refine_ls_extinction_method none
_refine_ls_goodness_of_fit_ref 1.063
_refine_ls_hydrogen_treatment constr
_refine_ls_matrix_type full
_refine_ls_number_parameters 156
_refine_ls_number_reflns 2800
_refine_ls_number_restraints 0
_refine_ls_restrained_S_all 1.063
_refine_ls_R_factor_all 0.0422
_refine_ls_R_factor_gt 0.0327
_refine_ls_shift/su_max 0.000
_refine_ls_shift/su_mean 0.000
_refine_ls_structure_factor_coef Fsqd
_refine_ls_weighting_details 'w=1/[\s^2^(Fo^2^)+(0.0528P)^2^+0.0485P] where P=(Fo^2^+2Fc^2^)/3'
_refine_ls_weighting_scheme calc
_refine_ls_wR_factor_gt 0.0865
_refine_ls_wR_factor_ref 0.0884
_reflns_number_gt 2280
_reflns_number_total 2800
_reflns_threshold_expression 'I > 2\s(I)'
_cod_data_source_file fk2087sup1.cif
_cod_data_source_block I
_cod_database_code 2240583
_shelx_space_group_comment
;
The symmetry employed for this shelxl refinement is uniquely defined
by the following loop, which should always be used as a source of
symmetry information in preference to the above space-group names.
They are only intended as comments.
;

loop_
_space_group_symop_operation_xyz
'x, y, z'
'-x+1/2, y+1/2, -z+1/2'
'-x, -y, -z'
'x-1/2, -y-1/2, z-1/2'

loop_
_atom_site_type_symbol
_atom_site_label
_atom_site_fract_x
_atom_site_fract_y
_atom_site_fract_z
_atom_site_U_iso_or_equiv
_atom_site_adp_type
_atom_site_calc_flag
_atom_site_occupancy
Si Si1 0.13789(6) 0.14013(2) 0.03688(3) 0.01945(12) Uani d 1
C C11 0.1208(2) 0.10937(7) -0.19747(11) 0.0221(3) Uani d 1
C C9 0.4409(2) 0.16077(7) 0.32428(12) 0.0286(3) Uani d 1
H H9 0.5690 0.1513 0.2898 0.034 Uiso calc 1
C C12 -0.0953(2) 0.10519(8) -0.25332(12) 0.0301(3) Uani d 1
H H12 -0.2001 0.1387 -0.2402 0.036 Uiso calc 1
C C16 0.2691(2) 0.05980(7) -0.22010(12) 0.0299(3) Uani d 1
H H16 0.4177 0.0616 -0.1833 0.036 Uiso calc 1
C C5 0.0758(2) 0.20416(7) 0.31346(12) 0.0284(3) Uani d 1
H H5 -0.0500 0.2252 0.2716 0.034 Uiso calc 1
C C3 0.2631(2) 0.20813(7) 0.13668(11) 0.0243(3) Uani d 1
H H3A 0.4179 0.2157 0.1238 0.029 Uiso calc 1
H H3B 0.1805 0.2506 0.1185 0.029 Uiso calc 1
C C10 0.1896(2) 0.16338(7) -0.11131(11) 0.0243(3) Uani d 1
H H10A 0.1076 0.2052 -0.1350 0.029 Uiso calc 1
H H10B 0.3493 0.1727 -0.1100 0.029 Uiso calc 1
C C4 0.2605(2) 0.19144(7) 0.26040(11) 0.0220(3) Uani d 1
C C8 0.4376(3) 0.14376(8) 0.43742(13) 0.0368(4) Uani d 1
H H8 0.5636 0.1233 0.4800 0.044 Uiso calc 1
C C2 0.2653(2) 0.05739(7) 0.07812(12) 0.0263(3) Uani d 1
H H2A 0.2290 0.0443 0.1531 0.039 Uiso calc 1
H H2B 0.4263 0.0607 0.0816 0.039 Uiso calc 1
H H2C 0.2081 0.0234 0.0215 0.039 Uiso calc 1
C C1 -0.1645(2) 0.13650(8) 0.04158(13) 0.0306(3) Uani d 1
H H1A -0.2328 0.1042 -0.0153 0.046 Uiso calc 1
H H1B -0.2293 0.1812 0.0248 0.046 Uiso calc 1
H H1C -0.1912 0.1222 0.1177 0.046 Uiso calc 1
C C6 0.0720(3) 0.18677(8) 0.42632(13) 0.0356(4) Uani d 1
H H6 -0.0561 0.1959 0.4610 0.043 Uiso calc 1
C C13 -0.1588(3) 0.05285(9) -0.32761(12) 0.0401(4) Uani d 1
H H13 -0.3072 0.0506 -0.3646 0.048 Uiso calc 1
C C14 -0.0101(3) 0.00404(9) -0.34877(12) 0.0444(5) Uani d 1
H H14 -0.0549 -0.0320 -0.3997 0.053 Uiso calc 1
C C7 0.2521(3) 0.15639(8) 0.48868(13) 0.0378(4) Uani d 1
H H7 0.2489 0.1442 0.5660 0.045 Uiso calc 1
C C15 0.2045(3) 0.00808(8) -0.29506(13) 0.0414(4) Uani d 1
H H15 0.3090 -0.0251 -0.3098 0.050 Uiso calc 1

loop_
_atom_site_aniso_label
_atom_site_aniso_U_11
_atom_site_aniso_U_22
_atom_site_aniso_U_33
_atom_site_aniso_U_12
_atom_site_aniso_U_13
_atom_site_aniso_U_23
Si1 0.0205(2) 0.0177(2) 0.0207(2) -0.00025(15) 0.00477(14) -0.00023(15)
C11 0.0291(7) 0.0214(7) 0.0167(6) -0.0014(6) 0.0054(5) 0.0054(5)
C9 0.0277(8) 0.0259(8) 0.0318(8) -0.0007(6) 0.0030(6) -0.0024(6)
C12 0.0329(8) 0.0329(9) 0.0239(7) 0.0003(7) 0.0021(6) 0.0089(6)
C16 0.0351(8) 0.0315(8) 0.0240(7) 0.0050(7) 0.0076(6) 0.0017(6)
C5 0.0306(8) 0.0268(8) 0.0281(7) 0.0025(6) 0.0051(6) -0.0074(6)
C3 0.0268(7) 0.0211(7) 0.0251(7) -0.0015(6) 0.0047(6) -0.0010(6)
C10 0.0288(8) 0.0201(7) 0.0245(7) -0.0011(6) 0.0054(6) 0.0024(6)
C4 0.0264(7) 0.0162(7) 0.0233(7) -0.0040(5) 0.0032(6) -0.0054(5)
C8 0.0434(9) 0.0314(9) 0.0324(8) -0.0012(7) -0.0063(7) 0.0023(7)
C2 0.0294(8) 0.0221(8) 0.0277(7) 0.0009(6) 0.0054(6) 0.0026(6)
C1 0.0244(7) 0.0329(9) 0.0352(8) 0.0005(6) 0.0062(6) -0.0046(7)
C6 0.0447(9) 0.0331(9) 0.0320(8) -0.0048(7) 0.0156(7) -0.0109(7)
C13 0.0446(9) 0.0497(11) 0.0230(8) -0.0177(8) -0.0053(7) 0.0082(7)
C14 0.0786(13) 0.0339(9) 0.0212(7) -0.0190(9) 0.0084(8) -0.0050(7)
C7 0.0630(11) 0.0301(9) 0.0206(7) -0.0107(8) 0.0067(7) -0.0029(6)
C15 0.0659(12) 0.0296(9) 0.0318(8) 0.0052(8) 0.0175(8) -0.0025(7)

loop_
_atom_type_symbol
_atom_type_description
_atom_type_scat_dispersion_real
_atom_type_scat_dispersion_imag
_atom_type_scat_source
C C 0.0033 0.0016 'International Tables Vol C Tables 4.2.6.8 and 6.1.1.4'
H H 0.0000 0.0000 'International Tables Vol C Tables 4.2.6.8 and 6.1.1.4'
Si Si 0.0817 0.0704 'International Tables Vol C Tables 4.2.6.8 and 6.1.1.4'

loop_
_geom_angle_atom_site_label_1
_geom_angle_atom_site_label_2
_geom_angle_atom_site_label_3
_geom_angle
C10 Si1 C3 107.60(6)
C2 Si1 C3 110.57(6)
C2 Si1 C10 110.09(6)
C2 Si1 C1 109.89(7)
C1 Si1 C3 109.07(6)
C1 Si1 C10 109.58(6)
C12 C11 C10 121.48(13)
C16 C11 C12 117.78(13)
C16 C11 C10 120.68(12)
C4 C9 H9 119.4
C8 C9 H9 119.4
C8 C9 C4 121.11(14)
C11 C12 H12 119.7
C13 C12 C11 120.64(15)
C13 C12 H12 119.7
C11 C16 H16 119.4
C15 C16 C11 121.11(14)
C15 C16 H16 119.4
C4 C5 H5 119.5
C6 C5 H5 119.5
C6 C5 C4 121.09(14)
Si1 C3 H3A 108.9
Si1 C3 H3B 108.9
H3A C3 H3B 107.7
C4 C3 Si1 113.22(9)
C4 C3 H3A 108.9
C4 C3 H3B 108.9
Si1 C10 H10A 109.0
Si1 C10 H10B 109.0
C11 C10 Si1 113.02(9)
C11 C10 H10A 109.0
C11 C10 H10B 109.0
H10A C10 H10B 107.8
C9 C4 C5 117.79(13)
C9 C4 C3 120.81(12)
C5 C4 C3 121.37(12)
C9 C8 H8 119.8
C7 C8 C9 120.35(15)
C7 C8 H8 119.8
Si1 C2 H2A 109.5
Si1 C2 H2B 109.5
Si1 C2 H2C 109.5
H2A C2 H2B 109.5
H2A C2 H2C 109.5
H2B C2 H2C 109.5
Si1 C1 H1A 109.5
Si1 C1 H1B 109.5
Si1 C1 H1C 109.5
H1A C1 H1B 109.5
H1A C1 H1C 109.5
H1B C1 H1C 109.5
C5 C6 H6 119.7
C7 C6 C5 120.51(15)
C7 C6 H6 119.7
C12 C13 H13 119.6
C14 C13 C12 120.86(15)
C14 C13 H13 119.6
C13 C14 H14 120.5
C13 C14 C15 119.01(15)
C15 C14 H14 120.5
C8 C7 H7 120.4
C6 C7 C8 119.14(14)
C6 C7 H7 120.4
C16 C15 H15 119.7
C14 C15 C16 120.60(15)
C14 C15 H15 119.7

loop_
_geom_bond_atom_site_label_1
_geom_bond_atom_site_label_2
_geom_bond_distance
Si1 C3 1.8838(14)
Si1 C10 1.8832(13)
Si1 C2 1.8534(14)
Si1 C1 1.8563(14)
C11 C12 1.3928(19)
C11 C16 1.3887(19)
C11 C10 1.4988(19)
C9 H9 0.9500
C9 C4 1.3861(19)
C9 C8 1.384(2)
C12 H12 0.9500
C12 C13 1.381(2)
C16 H16 0.9500
C16 C15 1.378(2)
C5 H5 0.9500
C5 C4 1.3888(19)
C5 C6 1.383(2)
C3 H3A 0.9900
C3 H3B 0.9900
C3 C4 1.5040(18)
C10 H10A 0.9900
C10 H10B 0.9900
C8 H8 0.9500
C8 C7 1.381(2)
C2 H2A 0.9800
C2 H2B 0.9800
C2 H2C 0.9800
C1 H1A 0.9800
C1 H1B 0.9800
C1 H1C 0.9800
C6 H6 0.9500
C6 C7 1.375(2)
C13 H13 0.9500
C13 C14 1.375(2)
C14 H14 0.9500
C14 C15 1.376(2)
C7 H7 0.9500
C15 H15 0.9500

loop_
_geom_torsion_atom_site_label_1
_geom_torsion_atom_site_label_2
_geom_torsion_atom_site_label_3
_geom_torsion_atom_site_label_4
_geom_torsion
Si1 C3 C4 C9 93.41(13)
Si1 C3 C4 C5 -84.53(15)
C11 C12 C13 C14 -0.5(2)
C11 C16 C15 C14 -0.5(2)
C9 C8 C7 C6 -0.8(2)
C12 C11 C16 C15 -0.2(2)
C12 C11 C10 Si1 86.49(14)
C12 C13 C14 C15 -0.3(2)
C16 C11 C12 C13 0.7(2)
C16 C11 C10 Si1 -90.42(14)
C5 C6 C7 C8 0.4(2)
C3 Si1 C10 C11 173.44(9)
C10 Si1 C3 C4 -172.32(9)
C10 C11 C12 C13 -176.30(13)
C10 C11 C16 C15 176.82(13)
C4 C9 C8 C7 0.8(2)
C4 C5 C6 C7 0.0(2)
C8 C9 C4 C5 -0.4(2)
C8 C9 C4 C3 -178.39(13)
C2 Si1 C3 C4 -52.05(11)
C2 Si1 C10 C11 52.86(11)
C1 Si1 C3 C4 68.89(11)
C1 Si1 C10 C11 -68.10(11)
C6 C5 C4 C9 0.0(2)
C6 C5 C4 C3 177.97(13)
C13 C14 C15 C16 0.8(2)

_cod_database_fobs_code 2240583
